data_4028588
loop_
_publ_author_name
'Hirohiko Houjou'
'Hajime Shingai'
'Keisuke Yagi'
'Isao Yoshikawa'
'Koji Araki'

_publ_section_title
;
 Mutual Interference between Intramolecular Proton Transfer Sites through
 the Adjoining \p-Conjugated System in Schiff Bases of Double-Headed,
 Fused Salicylaldehydes
;
_journal_name_full 'Journal of Organic Chemistry'
_journal_page_first 9021
_journal_page_last 9031
_journal_paper_doi 10.1021/jo401108z
_journal_volume 78
_journal_year 2013
_chemical_formula_moiety 'C26 H22 N2 O2'
_chemical_formula_sum 'C26 H22 N2 O2'
_chemical_formula_weight 394.46
_chemical_name_common 1,5-bis(benzyliminomethyl)-2,6-dihydroxynaphthalene
_chemical_name_systematic
; 
 ? 
;
_space_group_IT_number 2
_symmetry_cell_setting triclinic
_symmetry_space_group_name_Hall '-P 1'
_symmetry_space_group_name_H-M 'P -1'
_atom_sites_solution_hydrogens geom
_atom_sites_solution_primary direct
_atom_sites_solution_secondary difmap
_audit_creation_method SHELXL-97
_cell_angle_alpha 65.579(2)
_cell_angle_beta 70.746(2)
_cell_angle_gamma 70.183(2)
_cell_formula_units_Z 2
_cell_length_a 9.168(1)
_cell_length_b 10.975(1)
_cell_length_c 11.722(1)
_cell_measurement_reflns_used 8762
_cell_measurement_temperature 193(2)
_cell_measurement_theta_max 73.27
_cell_measurement_theta_min 4.25
_cell_volume 985.28(16)
_computing_cell_refinement Scalepack
_computing_data_collection 'MacScience Xpress'
_computing_data_reduction 'Denzo and Scalepack'
_computing_molecular_graphics maXus
_computing_structure_refinement 'SHELXL-97 (Sheldrick, 1997)'
_computing_structure_solution 'SHELXS-97 (Sheldrick, 1990)'
_diffrn_ambient_temperature 193(2)
_diffrn_measured_fraction_theta_full 0.962
_diffrn_measured_fraction_theta_max 0.932
_diffrn_measurement_device_type 'MacScience DIPLabo'
_diffrn_measurement_method IP
_diffrn_radiation_monochromator graphite
_diffrn_radiation_source 'fine-focus sealed tube'
_diffrn_radiation_type CuK\a
_diffrn_radiation_wavelength 1.54184
_diffrn_reflns_av_R_equivalents 0.044
_diffrn_reflns_av_sigmaI/netI 0.0260
_diffrn_reflns_limit_h_max 5
_diffrn_reflns_limit_h_min -11
_diffrn_reflns_limit_k_max 11
_diffrn_reflns_limit_k_min -13
_diffrn_reflns_limit_l_max 14
_diffrn_reflns_limit_l_min -14
_diffrn_reflns_number 8762
_diffrn_reflns_theta_full 69.99
_diffrn_reflns_theta_max 73.27
_diffrn_reflns_theta_min 4.25
_diffrn_standards_decay_% none
_diffrn_standards_interval_count none
_diffrn_standards_interval_time none
_diffrn_standards_number none
_exptl_absorpt_coefficient_mu 0.671
_exptl_absorpt_correction_T_max 0.9280
_exptl_absorpt_correction_T_min 0.8861
_exptl_absorpt_correction_type integration
_exptl_absorpt_process_details 'abscor (MacScience Co. Ltd., 2000)'
_exptl_crystal_colour orange
_exptl_crystal_density_diffrn 1.330
_exptl_crystal_description plate
_exptl_crystal_F_000 416
_exptl_crystal_size_max 0.43
_exptl_crystal_size_mid 0.22
_exptl_crystal_size_min 0.20
_refine_diff_density_max 0.386
_refine_diff_density_min -0.522
_refine_diff_density_rms 0.101
_refine_ls_extinction_method none
_refine_ls_goodness_of_fit_ref 1.826
_refine_ls_hydrogen_treatment mixed
_refine_ls_matrix_type full
_refine_ls_number_parameters 277
_refine_ls_number_reflns 3695
_refine_ls_number_restraints 0
_refine_ls_restrained_S_all 1.826
_refine_ls_R_factor_all 0.0946
_refine_ls_R_factor_gt 0.0880
_refine_ls_shift/su_max 0.000
_refine_ls_shift/su_mean 0.000
_refine_ls_structure_factor_coef Fsqd
_refine_ls_weighting_details 'calc w=1/[\s^2^(Fo^2^)+(0.2000P)^2^+0.0000P] where P=(Fo^2^+2Fc^2^)/3'
_refine_ls_weighting_scheme calc
_refine_ls_wR_factor_gt 0.3532
_refine_ls_wR_factor_ref 0.3657
_reflns_number_gt 3474
_reflns_number_total 3695
_reflns_threshold_expression >2sigma(I)
_cod_data_source_file jo401108z_si_004.cif
_cod_data_source_block 15bnz
_cod_database_code 4028588

loop_
_symmetry_equiv_pos_as_xyz
'x, y, z'
'-x, -y, -z'

loop_
_atom_site_label
_atom_site_type_symbol
_atom_site_fract_x
_atom_site_fract_y
_atom_site_fract_z
_atom_site_U_iso_or_equiv
_atom_site_adp_type
_atom_site_occupancy
_atom_site_symmetry_multiplicity
_atom_site_calc_flag
_atom_site_refinement_flags
C1 C -0.0056(2) 1.0698(2) 0.45987(19) 0.0418(6) Uani 1 1 d .
C2 C 0.1295(3) 1.1244(2) 0.4239(2) 0.0453(6) Uani 1 1 d .
H1 H 0.1249 1.2172 0.3686 0.054 Uiso 1 1 calc R
C3 C 0.2659(3) 1.0478(2) 0.4663(2) 0.0482(6) Uani 1 1 d .
H2 H 0.3529 1.0885 0.4416 0.058 Uiso 1 1 calc R
C4 C 0.2787(2) 0.9086(2) 0.5466(2) 0.0453(6) Uani 1 1 d .
O1 O 0.41566(18) 0.83842(18) 0.58338(18) 0.0532(6) Uani 1 1 d .
H3 H 0.398(4) 0.753(3) 0.648(4) 0.080 Uiso 1 1 d .
C5 C 0.1490(3) 0.8492(2) 0.5852(2) 0.0431(6) Uani 1 1 d .
C6 C 0.1635(3) 0.7075(2) 0.6688(2) 0.0454(6) Uani 1 1 d .
H4 H 0.0784 0.6653 0.6910 0.054 Uiso 1 1 calc R
N1 N 0.2887(2) 0.6367(2) 0.71407(19) 0.0485(6) Uani 1 1 d .
C7 C 0.2982(3) 0.4960(2) 0.8016(2) 0.0525(6) Uani 1 1 d .
H5 H 0.4019 0.4374 0.7736 0.063 Uiso 1 1 calc R
H6 H 0.2135 0.4616 0.7980 0.063 Uiso 1 1 calc R
C8 C 0.2803(3) 0.4841(2) 0.9384(2) 0.0482(6) Uani 1 1 d .
C9 C 0.1548(3) 0.5685(3) 0.9956(3) 0.0583(7) Uani 1 1 d .
H7 H 0.0803 0.6366 0.9475 0.070 Uiso 1 1 calc R
C10 C 0.1364(4) 0.5551(3) 1.1218(3) 0.0623(7) Uani 1 1 d .
H8 H 0.0496 0.6137 1.1599 0.075 Uiso 1 1 calc R
C11 C 0.2443(4) 0.4562(3) 1.1925(2) 0.0655(8) Uani 1 1 d .
H9 H 0.2328 0.4474 1.2789 0.079 Uiso 1 1 calc R
C12 C 0.3681(4) 0.3709(3) 1.1371(3) 0.0632(7) Uani 1 1 d .
H10 H 0.4406 0.3013 1.1863 0.076 Uiso 1 1 calc R
C13 C 0.3883(3) 0.3853(2) 1.0095(2) 0.0549(7) Uani 1 1 d .
H11 H 0.4760 0.3274 0.9713 0.066 Uiso 1 1 calc R
C14 C 0.0183(2) 0.4295(2) 0.53985(19) 0.0411(6) Uani 1 1 d .
C15 C 0.1769(3) 0.3743(2) 0.5613(2) 0.0476(6) Uani 1 1 d .
H12 H 0.2057 0.2808 0.6139 0.057 Uiso 1 1 calc R
C16 C 0.2872(3) 0.4505(2) 0.5093(2) 0.0486(6) Uani 1 1 d .
H13 H 0.3901 0.4096 0.5274 0.058 Uiso 1 1 calc R
C17 C 0.2521(3) 0.5897(2) 0.4288(2) 0.0464(6) Uani 1 1 d .
O2 O 0.36596(19) 0.65782(18) 0.37788(17) 0.0542(5) Uani 1 1 d .
H14 H 0.296(4) 0.761(4) 0.328(4) 0.081 Uiso 1 1 d .
C18 C 0.0989(3) 0.6509(2) 0.4030(2) 0.0430(6) Uani 1 1 d .
C19 C 0.0661(3) 0.7904(2) 0.3168(2) 0.0465(6) Uani 1 1 d .
H15 H -0.0373 0.8323 0.2999 0.056 Uiso 1 1 calc R
N2 N 0.1737(3) 0.85992(19) 0.26203(19) 0.0513(6) Uani 1 1 d .
C20 C 0.1392(4) 0.9996(2) 0.1715(2) 0.0586(7) Uani 1 1 d .
H16 H 0.1737 1.0610 0.1947 0.070 Uiso 1 1 calc R
H17 H 0.0230 1.0327 0.1780 0.070 Uiso 1 1 calc R
C21 C 0.2216(3) 1.0077(2) 0.0350(2) 0.0492(6) Uani 1 1 d .
C22 C 0.2149(3) 0.9142(3) -0.0141(2) 0.0577(7) Uani 1 1 d .
H18 H 0.1607 0.8431 0.0398 0.069 Uiso 1 1 calc R
C23 C 0.2867(4) 0.9240(3) -0.1410(3) 0.0666(8) Uani 1 1 d .
H19 H 0.2813 0.8597 -0.1735 0.080 Uiso 1 1 calc R
C24 C 0.3652(4) 1.0259(3) -0.2194(3) 0.0681(8) Uani 1 1 d .
H20 H 0.4157 1.0316 -0.3059 0.082 Uiso 1 1 calc R
C25 C 0.3707(4) 1.1193(3) -0.1729(3) 0.0718(9) Uani 1 1 d .
H21 H 0.4227 1.1914 -0.2282 0.086 Uiso 1 1 calc R
C26 C 0.3007(3) 1.1102(3) -0.0448(3) 0.0620(7) Uani 1 1 d .
H22 H 0.3077 1.1744 -0.0130 0.074 Uiso 1 1 calc R

loop_
_atom_site_aniso_label
_atom_site_aniso_U_11
_atom_site_aniso_U_22
_atom_site_aniso_U_33
_atom_site_aniso_U_23
_atom_site_aniso_U_13
_atom_site_aniso_U_12
C1 0.0454(11) 0.0461(12) 0.0367(11) -0.0183(9) -0.0040(9) -0.0138(9)
C2 0.0489(11) 0.0478(12) 0.0401(12) -0.0171(9) -0.0070(9) -0.0126(9)
C3 0.0463(12) 0.0540(13) 0.0476(13) -0.0207(10) -0.0058(10) -0.0159(10)
C4 0.0430(11) 0.0528(12) 0.0421(12) -0.0216(10) -0.0075(9) -0.0086(9)
O1 0.0464(10) 0.0574(10) 0.0560(11) -0.0175(8) -0.0160(8) -0.0099(8)
C5 0.0459(11) 0.0475(12) 0.0368(11) -0.0178(9) -0.0052(9) -0.0116(9)
C6 0.0482(11) 0.0494(12) 0.0405(12) -0.0177(9) -0.0066(9) -0.0138(9)
N1 0.0540(11) 0.0501(11) 0.0395(10) -0.0160(8) -0.0113(8) -0.0081(8)
C7 0.0607(13) 0.0503(12) 0.0454(13) -0.0176(10) -0.0130(10) -0.0089(10)
C8 0.0569(12) 0.0457(11) 0.0417(12) -0.0128(9) -0.0096(10) -0.0156(10)
C9 0.0667(15) 0.0518(13) 0.0552(14) -0.0227(11) -0.0117(12) -0.0085(11)
C10 0.0716(16) 0.0638(15) 0.0489(14) -0.0241(12) 0.0024(12) -0.0220(12)
C11 0.102(2) 0.0632(15) 0.0401(13) -0.0157(11) -0.0094(13) -0.0390(15)
C12 0.0832(18) 0.0576(14) 0.0533(15) -0.0126(11) -0.0272(13) -0.0182(13)
C13 0.0637(14) 0.0497(12) 0.0497(14) -0.0138(10) -0.0173(11) -0.0108(10)
C14 0.0438(11) 0.0444(12) 0.0332(11) -0.0154(9) -0.0074(9) -0.0066(9)
C15 0.0505(12) 0.0481(12) 0.0399(12) -0.0130(9) -0.0108(9) -0.0083(9)
C16 0.0473(11) 0.0543(13) 0.0438(13) -0.0178(10) -0.0143(10) -0.0060(9)
C17 0.0516(12) 0.0531(12) 0.0375(12) -0.0187(10) -0.0078(9) -0.0138(10)
O2 0.0491(9) 0.0610(11) 0.0501(10) -0.0165(8) -0.0061(7) -0.0180(8)
C18 0.0487(12) 0.0456(11) 0.0311(11) -0.0136(9) -0.0049(9) -0.0099(9)
C19 0.0542(12) 0.0474(12) 0.0355(11) -0.0161(9) -0.0057(9) -0.0105(9)
N2 0.0664(12) 0.0490(11) 0.0378(11) -0.0137(8) -0.0065(9) -0.0189(9)
C20 0.0799(17) 0.0468(13) 0.0450(14) -0.0165(10) -0.0059(12) -0.0166(12)
C21 0.0613(13) 0.0405(11) 0.0432(13) -0.0135(9) -0.0092(10) -0.0118(9)
C22 0.0736(15) 0.0535(13) 0.0485(14) -0.0201(11) -0.0055(12) -0.0221(11)
C23 0.0769(17) 0.0671(15) 0.0516(15) -0.0263(12) -0.0088(13) -0.0094(13)
C24 0.0655(15) 0.0698(16) 0.0422(14) -0.0100(12) -0.0059(12) -0.0008(12)
C25 0.0755(18) 0.0700(17) 0.0519(16) -0.0008(13) -0.0051(14) -0.0294(15)
C26 0.0788(17) 0.0527(13) 0.0546(15) -0.0143(11) -0.0068(13) -0.0281(13)

loop_
_atom_type_symbol
_atom_type_description
_atom_type_scat_dispersion_real
_atom_type_scat_dispersion_imag
_atom_type_scat_source
C C 0.0181 0.0091 'International Tables Vol C Tables 4.2.6.8 and 6.1.1.4'
H H 0.0000 0.0000 'International Tables Vol C Tables 4.2.6.8 and 6.1.1.4'
O O 0.0492 0.0322 'International Tables Vol C Tables 4.2.6.8 and 6.1.1.4'
N N 0.0311 0.0180 'International Tables Vol C Tables 4.2.6.8 and 6.1.1.4'

loop_
_geom_angle_atom_site_label_1
_geom_angle_atom_site_label_2
_geom_angle_atom_site_label_3
_geom_angle
_geom_angle_site_symmetry_1
_geom_angle_site_symmetry_3
C1 C1 C2 117.8(2) 2_576 .
C1 C1 C5 120.2(2) 2_576 2_576
C2 C1 C5 121.99(19) . 2_576
C3 C2 C1 122.1(2) . .
C3 C2 H1 118.9 . .
C1 C2 H1 118.9 . .
C2 C3 C4 120.7(2) . .
C2 C3 H2 119.7 . .
C4 C3 H2 119.7 . .
O1 C4 C5 122.5(2) . .
O1 C4 C3 117.9(2) . .
C5 C4 C3 119.6(2) . .
C4 O1 H3 107(2) . .
C4 C5 C1 119.55(19) . 2_576
C4 C5 C6 118.8(2) . .
C1 C5 C6 121.62(19) 2_576 .
N1 C6 C5 121.8(2) . .
N1 C6 H4 119.1 . .
C5 C6 H4 119.1 . .
C6 N1 C7 120.7(2) . .
N1 C7 C8 112.14(19) . .
N1 C7 H5 109.2 . .
C8 C7 H5 109.2 . .
N1 C7 H6 109.2 . .
C8 C7 H6 109.2 . .
H5 C7 H6 107.9 . .
C9 C8 C13 119.0(2) . .
C9 C8 C7 120.9(2) . .
C13 C8 C7 120.0(2) . .
C10 C9 C8 120.9(3) . .
C10 C9 H7 119.6 . .
C8 C9 H7 119.6 . .
C9 C10 C11 119.9(3) . .
C9 C10 H8 120.0 . .
C11 C10 H8 120.0 . .
C12 C11 C10 119.6(2) . .
C12 C11 H9 120.2 . .
C10 C11 H9 120.2 . .
C11 C12 C13 120.6(2) . .
C11 C12 H10 119.7 . .
C13 C12 H10 119.7 . .
C8 C13 C12 119.9(2) . .
C8 C13 H11 120.0 . .
C12 C13 H11 120.0 . .
C14 C14 C18 121.3(2) 2_566 2_566
C14 C14 C15 116.3(2) 2_566 .
C18 C14 C15 122.29(19) 2_566 .
C16 C15 C14 122.5(2) . .
C16 C15 H12 118.7 . .
C14 C15 H12 118.7 . .
C15 C16 C17 121.3(2) . .
C15 C16 H13 119.3 . .
C17 C16 H13 119.3 . .
O2 C17 C18 122.0(2) . .
O2 C17 C16 118.6(2) . .
C18 C17 C16 119.4(2) . .
C17 O2 H14 98.8(18) . .
C17 C18 C14 119.1(2) . 2_566
C17 C18 C19 119.1(2) . .
C14 C18 C19 121.8(2) 2_566 .
N2 C19 C18 121.5(2) . .
N2 C19 H15 119.3 . .
C18 C19 H15 119.3 . .
C19 N2 C20 120.5(2) . .
C19 N2 H14 97.8(14) . .
C20 N2 H14 141.6(14) . .
N2 C20 C21 112.1(2) . .
N2 C20 H16 109.2 . .
C21 C20 H16 109.2 . .
N2 C20 H17 109.2 . .
C21 C20 H17 109.2 . .
H16 C20 H17 107.9 . .
C26 C21 C22 118.8(2) . .
C26 C21 C20 120.7(2) . .
C22 C21 C20 120.5(2) . .
C23 C22 C21 120.6(3) . .
C23 C22 H18 119.7 . .
C21 C22 H18 119.7 . .
C24 C23 C22 120.2(3) . .
C24 C23 H19 119.9 . .
C22 C23 H19 119.9 . .
C25 C24 C23 119.7(3) . .
C25 C24 H20 120.1 . .
C23 C24 H20 120.1 . .
C24 C25 C26 121.0(3) . .
C24 C25 H21 119.5 . .
C26 C25 H21 119.5 . .
C21 C26 C25 119.7(3) . .
C21 C26 H22 120.2 . .
C25 C26 H22 120.2 . .

loop_
_geom_bond_atom_site_label_1
_geom_bond_atom_site_label_2
_geom_bond_distance
_geom_bond_site_symmetry_2
C1 C1 1.416(4) 2_576
C1 C2 1.423(3) .
C1 C5 1.440(3) 2_576
C2 C3 1.367(3) .
C2 H1 0.9500 .
C3 C4 1.413(3) .
C3 H2 0.9500 .
C4 O1 1.335(3) .
C4 C5 1.404(3) .
O1 H3 0.95(4) .
C5 C1 1.440(3) 2_576
C5 C6 1.443(3) .
C6 N1 1.289(3) .
C6 H4 0.9500 .
N1 C7 1.450(3) .
C7 C8 1.512(3) .
C7 H5 0.9900 .
C7 H6 0.9900 .
C8 C9 1.384(3) .
C8 C13 1.385(3) .
C9 C10 1.381(4) .
C9 H7 0.9500 .
C10 C11 1.383(4) .
C10 H8 0.9500 .
C11 C12 1.372(4) .
C11 H9 0.9500 .
C12 C13 1.391(4) .
C12 H10 0.9500 .
C13 H11 0.9500 .
C14 C14 1.428(4) 2_566
C14 C18 1.436(3) 2_566
C14 C15 1.436(3) .
C15 C16 1.356(3) .
C15 H12 0.9500 .
C16 C17 1.416(3) .
C16 H13 0.9500 .
C17 O2 1.325(3) .
C17 C18 1.410(3) .
O2 H14 1.11(4) .
C18 C14 1.436(3) 2_566
C18 C19 1.437(3) .
C19 N2 1.286(3) .
C19 H15 0.9500 .
N2 C20 1.457(3) .
N2 H14 1.45(4) .
C20 C21 1.507(3) .
C20 H16 0.9900 .
C20 H17 0.9900 .
C21 C26 1.380(3) .
C21 C22 1.394(3) .
C22 C23 1.389(4) .
C22 H18 0.9500 .
C23 C24 1.369(4) .
C23 H19 0.9500 .
C24 C25 1.367(5) .
C24 H20 0.9500 .
C25 C26 1.400(4) .
C25 H21 0.9500 .
C26 H22 0.9500 .

loop_
_geom_torsion_atom_site_label_1
_geom_torsion_atom_site_label_2
_geom_torsion_atom_site_label_3
_geom_torsion_atom_site_label_4
_geom_torsion
_geom_torsion_site_symmetry_1
_geom_torsion_site_symmetry_4
C1 C1 C2 C3 -1.4(4) 2_576 .
C5 C1 C2 C3 -179.93(19) 2_576 .
C1 C2 C3 C4 1.3(4) . .
C2 C3 C4 O1 179.02(19) . .
C2 C3 C4 C5 -1.3(4) . .
O1 C4 C5 C1 -178.97(19) . 2_576
C3 C4 C5 C1 1.3(3) . 2_576
O1 C4 C5 C6 0.7(3) . .
C3 C4 C5 C6 -179.05(18) . .
C4 C5 C6 N1 3.7(3) . .
C1 C5 C6 N1 -176.69(19) 2_576 .
C5 C6 N1 C7 177.79(19) . .
C6 N1 C7 C8 -105.6(2) . .
N1 C7 C8 C9 50.8(3) . .
N1 C7 C8 C13 -130.8(2) . .
C13 C8 C9 C10 -0.1(4) . .
C7 C8 C9 C10 178.3(2) . .
C8 C9 C10 C11 0.0(4) . .
C9 C10 C11 C12 -0.8(4) . .
C10 C11 C12 C13 1.7(4) . .
C9 C8 C13 C12 1.0(4) . .
C7 C8 C13 C12 -177.5(2) . .
C11 C12 C13 C8 -1.8(4) . .
C14 C14 C15 C16 -0.1(4) 2_566 .
C18 C14 C15 C16 -178.8(2) 2_566 .
C14 C15 C16 C17 -0.9(4) . .
C15 C16 C17 O2 -178.1(2) . .
C15 C16 C17 C18 0.7(4) . .
O2 C17 C18 C14 179.24(19) . 2_566
C16 C17 C18 C14 0.5(3) . 2_566
O2 C17 C18 C19 1.4(3) . .
C16 C17 C18 C19 -177.39(19) . .
C17 C18 C19 N2 0.6(3) . .
C14 C18 C19 N2 -177.20(19) 2_566 .
C18 C19 N2 C20 177.85(19) . .
C19 N2 C20 C21 -108.3(3) . .
N2 C20 C21 C26 -134.2(3) . .
N2 C20 C21 C22 47.9(3) . .
C26 C21 C22 C23 0.1(4) . .
C20 C21 C22 C23 178.1(3) . .
C21 C22 C23 C24 0.0(4) . .
C22 C23 C24 C25 -1.0(4) . .
C23 C24 C25 C26 1.7(5) . .
C22 C21 C26 C25 0.7(4) . .
C20 C21 C26 C25 -177.3(2) . .
C24 C25 C26 C21 -1.6(5) . .
